data_7207316
loop_
_publ_author_name
'Liu, Xiaoming'
'Xia, Hong'
'Gao, Wei'
'Wu, Qiaolin'
'Fan, Xiao'
'Mu, Ying'
'Ma, Chunsheng'

_publ_section_title
;
 New rhenium(i) complexes with substituted diimine ligands for highly
 efficient phosphorescent devices fabricated by a solution process
;
_journal_issue 8
_journal_name_full 'Journal of Materials Chemistry'
_journal_page_first 3485
_journal_paper_doi 10.1039/c2jm14222h
_journal_volume 22
_journal_year 2012
_chemical_formula_moiety 'C23 H16 Cl3 N2 O4 Re'
_chemical_formula_sum 'C23 H16 Cl3 N2 O4 Re'
_chemical_formula_weight 676.93
_chemical_name_systematic
;
?
;
_space_group_IT_number 2
_symmetry_cell_setting triclinic
_symmetry_space_group_name_Hall '-P 1'
_symmetry_space_group_name_H-M 'P -1'
_atom_sites_solution_hydrogens geom
_atom_sites_solution_primary direct
_atom_sites_solution_secondary difmap
_audit_creation_method SHELXL-97
_cell_angle_alpha 79.92(3)
_cell_angle_beta 87.34(3)
_cell_angle_gamma 65.46(3)
_cell_formula_units_Z 2
_cell_length_a 9.808(2)
_cell_length_b 11.209(2)
_cell_length_c 12.043(2)
_cell_measurement_temperature 293(2)
_cell_volume 1185.3(5)
_computing_cell_refinement 'RAPID AUTO'
_computing_data_collection 'RAPID AUTO'
_computing_data_reduction 'RAPID AUTO'
_computing_molecular_graphics 'Bruker SHELXTL'
_computing_publication_material 'Bruker SHELXTL'
_computing_structure_refinement 'SHELXL-97 (Sheldrick, 1997)'
_computing_structure_solution 'SHELXS-97 (Sheldrick, 1990)'
_diffrn_ambient_temperature 293(2)
_diffrn_detector_area_resol_mean '100x100 microns'
_diffrn_measured_fraction_theta_full 0.997
_diffrn_measured_fraction_theta_max 0.997
_diffrn_measurement_device_type 'Rigaku R-AXIS RAPID IP diffractometer'
_diffrn_measurement_method 'Oscillation scans'
_diffrn_radiation_monochromator graphite
_diffrn_radiation_source 'fine-focus sealed tube'
_diffrn_radiation_type MoK\a
_diffrn_radiation_wavelength 0.71073
_diffrn_reflns_av_R_equivalents 0.0244
_diffrn_reflns_av_sigmaI/netI 0.0298
_diffrn_reflns_limit_h_max 11
_diffrn_reflns_limit_h_min -11
_diffrn_reflns_limit_k_max 13
_diffrn_reflns_limit_k_min -13
_diffrn_reflns_limit_l_max 14
_diffrn_reflns_limit_l_min -14
_diffrn_reflns_number 9137
_diffrn_reflns_theta_full 24.71
_diffrn_reflns_theta_max 24.71
_diffrn_reflns_theta_min 3.07
_diffrn_standards_decay_% none
_diffrn_standards_interval_count none
_diffrn_standards_interval_time none
_diffrn_standards_number none
_exptl_absorpt_coefficient_mu 5.497
_exptl_absorpt_correction_T_max 0.3915
_exptl_absorpt_correction_T_min 0.3403
_exptl_absorpt_correction_type empirical
_exptl_absorpt_process_details 'ABSCOR by T.Higashi 8 March, 1995'
_exptl_crystal_colour yellow
_exptl_crystal_density_diffrn 1.897
_exptl_crystal_density_method 'not measured'
_exptl_crystal_description block
_exptl_crystal_F_000 652
_exptl_crystal_size_max 0.25
_exptl_crystal_size_mid 0.23
_exptl_crystal_size_min 0.21
_refine_diff_density_max 2.836
_refine_diff_density_min -1.796
_refine_diff_density_rms 0.143
_refine_ls_extinction_method none
_refine_ls_goodness_of_fit_ref 1.088
_refine_ls_hydrogen_treatment constr
_refine_ls_matrix_type full
_refine_ls_number_parameters 284
_refine_ls_number_reflns 4033
_refine_ls_number_restraints 0
_refine_ls_restrained_S_all 1.088
_refine_ls_R_factor_all 0.0360
_refine_ls_R_factor_gt 0.0344
_refine_ls_shift/su_max 0.001
_refine_ls_shift/su_mean 0.000
_refine_ls_structure_factor_coef Fsqd
_refine_ls_weighting_details 'calc w=1/[\s^2^(Fo^2^)+(0.0452P)^2^+6.4044P] where P=(Fo^2^+2Fc^2^)/3'
_refine_ls_weighting_scheme calc
_refine_ls_wR_factor_gt 0.0927
_refine_ls_wR_factor_ref 0.0934
_reflns_number_gt 3840
_reflns_number_total 4033
_reflns_threshold_expression >2sigma(I)
_cod_data_source_file c2jm14222h.txt
_cod_data_source_block Complex_Re-2
_cod_depositor_comments
;
The following automatic conversions were performed:

'_symmetry_cell_setting' value 'Triclinic' changed to 'triclinic'
according to /home/saulius/struct/CIF-dictionaries/cif_core.dic
dictionary named 'cif_core.dic' version 2.4.1 from 2010-06-29.

Automatic conversion script
Id: cif_fix_values 1715 2011-07-08 13:25:40Z adriana 
;
_cod_original_cell_volume 1185.2(4)
_cod_original_sg_symbol_H-M P-1
_cod_database_code 7207316

loop_
_symmetry_equiv_pos_as_xyz
'x, y, z'
'-x, -y, -z'

loop_
_atom_site_label
_atom_site_type_symbol
_atom_site_fract_x
_atom_site_fract_y
_atom_site_fract_z
_atom_site_U_iso_or_equiv
_atom_site_adp_type
_atom_site_occupancy
_atom_site_symmetry_multiplicity
_atom_site_calc_flag
_atom_site_refinement_flags
C1 C 0.7389(8) 0.9217(8) 0.5486(7) 0.0485(18) Uani 1 1 d .
C2 C 0.5966(8) 0.7628(8) 0.5817(6) 0.0437(16) Uani 1 1 d .
C3 C 0.5430(8) 0.9524(7) 0.7103(6) 0.0416(16) Uani 1 1 d .
C4 C 1.0139(8) 0.6338(8) 0.5598(6) 0.0435(16) Uani 1 1 d .
H4 H 0.9831 0.7057 0.5007 0.052 Uiso 1 1 calc R
C5 C 1.1495(8) 0.5289(8) 0.5528(7) 0.0465(18) Uani 1 1 d .
H5 H 1.2096 0.5316 0.4913 0.056 Uiso 1 1 calc R
C6 C 1.1952(8) 0.4210(8) 0.6370(7) 0.0473(18) Uani 1 1 d .
H6 H 1.2859 0.3486 0.6325 0.057 Uiso 1 1 calc R
C7 C 1.1051(7) 0.4193(7) 0.7301(6) 0.0388(15) Uani 1 1 d .
C8 C 1.1456(8) 0.3116(7) 0.8227(7) 0.0491(18) Uani 1 1 d .
H8 H 1.2357 0.2372 0.8222 0.059 Uiso 1 1 calc R
C9 C 1.0562(9) 0.3161(7) 0.9095(7) 0.0504(19) Uani 1 1 d .
H9 H 1.0866 0.2454 0.9697 0.060 Uiso 1 1 calc R
C10 C 0.9134(8) 0.4274(6) 0.9137(6) 0.0389(15) Uani 1 1 d .
C11 C 0.9685(7) 0.5306(6) 0.7309(5) 0.0333(14) Uani 1 1 d .
C12 C 0.8697(7) 0.5342(6) 0.8233(5) 0.0317(13) Uani 1 1 d .
C13 C 0.8146(9) 0.4322(7) 1.0008(6) 0.0485(18) Uani 1 1 d .
H13 H 0.8394 0.3623 1.0615 0.058 Uiso 1 1 calc R
C14 C 0.6814(8) 0.5400(7) 0.9964(6) 0.0454(17) Uani 1 1 d .
H14 H 0.6153 0.5443 1.0551 0.054 Uiso 1 1 calc R
C15 C 0.6418(7) 0.6458(6) 0.9037(6) 0.0354(14) Uani 1 1 d .
C16 C 0.4938(7) 0.7574(7) 0.9038(6) 0.0365(14) Uani 1 1 d .
C17 C 0.4663(9) 0.8436(8) 0.9825(7) 0.0494(18) Uani 1 1 d .
H17 H 0.5437 0.8333 1.0302 0.059 Uiso 1 1 calc R
C18 C 0.3262(10) 0.9424(9) 0.9892(8) 0.061(2) Uani 1 1 d .
H18 H 0.3094 1.0007 1.0397 0.073 Uiso 1 1 calc R
C19 C 0.2116(10) 0.9551(8) 0.9215(8) 0.060(2) Uani 1 1 d .
H19 H 0.1163 1.0211 0.9280 0.072 Uiso 1 1 calc R
C20 C 0.2335(8) 0.8721(8) 0.8436(8) 0.056(2) Uani 1 1 d .
H20 H 0.1547 0.8828 0.7971 0.067 Uiso 1 1 calc R
C21 C 0.3762(8) 0.7721(7) 0.8363(7) 0.0431(16) Uani 1 1 d .
C22 C 0.2928(10) 0.6931(10) 0.6915(8) 0.062(2) Uani 1 1 d .
H22A H 0.2136 0.6802 0.7344 0.093 Uiso 1 1 calc R
H22B H 0.3334 0.6269 0.6437 0.093 Uiso 1 1 calc R
H22C H 0.2539 0.7801 0.6459 0.093 Uiso 1 1 calc R
C23 C 0.7225(15) 0.2062(13) 0.7052(12) 0.101(4) Uiso 1 1 d .
H23A H 0.7125 0.1419 0.7666 0.121 Uiso 1 1 calc R
H23B H 0.6878 0.1935 0.6359 0.121 Uiso 1 1 calc R
Cl1 Cl 0.8800(2) 0.84641(17) 0.79726(15) 0.0427(4) Uani 1 1 d .
Cl2 Cl 0.6132(6) 0.3705(5) 0.7305(4) 0.1461(16) Uiso 1 1 d .
Cl3 Cl 0.9064(5) 0.1830(5) 0.6946(4) 0.1292(13) Uiso 1 1 d .
N1 N 0.7357(5) 0.6436(5) 0.8177(4) 0.0301(11) Uani 1 1 d .
N2 N 0.9234(6) 0.6380(5) 0.6475(4) 0.0330(11) Uani 1 1 d .
O1 O 0.7561(8) 0.9889(7) 0.4707(6) 0.084(2) Uani 1 1 d .
O2 O 0.5277(7) 0.7388(7) 0.5209(5) 0.0655(17) Uani 1 1 d .
O3 O 0.4451(7) 1.0485(6) 0.7289(6) 0.0693(18) Uani 1 1 d .
O4 O 0.4088(6) 0.6810(6) 0.7670(5) 0.0562(14) Uani 1 1 d .
Re1 Re 0.71638(3) 0.80363(2) 0.67431(2) 0.03092(11) Uani 1 1 d .

loop_
_atom_site_aniso_label
_atom_site_aniso_U_11
_atom_site_aniso_U_22
_atom_site_aniso_U_33
_atom_site_aniso_U_23
_atom_site_aniso_U_13
_atom_site_aniso_U_12
C1 0.039(4) 0.044(4) 0.047(4) 0.004(3) 0.004(3) -0.006(3)
C2 0.034(4) 0.049(4) 0.043(4) -0.014(3) 0.004(3) -0.010(3)
C3 0.037(4) 0.036(4) 0.044(4) -0.007(3) 0.010(3) -0.008(3)
C4 0.040(4) 0.048(4) 0.044(4) -0.011(3) 0.003(3) -0.019(3)
C5 0.030(3) 0.060(5) 0.052(4) -0.028(4) 0.015(3) -0.015(3)
C6 0.029(3) 0.052(4) 0.060(5) -0.029(4) 0.004(3) -0.007(3)
C7 0.028(3) 0.034(3) 0.051(4) -0.024(3) 0.001(3) -0.002(3)
C8 0.039(4) 0.038(4) 0.054(4) -0.017(3) -0.001(3) 0.005(3)
C9 0.048(4) 0.032(4) 0.055(5) -0.004(3) -0.014(4) -0.001(3)
C10 0.041(4) 0.027(3) 0.042(4) -0.007(3) -0.004(3) -0.008(3)
C11 0.028(3) 0.036(3) 0.035(3) -0.010(3) -0.001(3) -0.011(3)
C12 0.031(3) 0.027(3) 0.037(3) -0.010(3) -0.001(3) -0.008(3)
C13 0.051(4) 0.036(4) 0.046(4) 0.005(3) 0.000(3) -0.011(3)
C14 0.046(4) 0.046(4) 0.040(4) -0.002(3) 0.008(3) -0.017(3)
C15 0.029(3) 0.033(3) 0.042(4) -0.007(3) 0.003(3) -0.011(3)
C16 0.034(3) 0.034(3) 0.041(4) -0.005(3) 0.009(3) -0.014(3)
C17 0.047(4) 0.046(4) 0.053(4) -0.020(3) 0.011(3) -0.013(3)
C18 0.061(5) 0.051(5) 0.067(5) -0.024(4) 0.022(4) -0.015(4)
C19 0.047(5) 0.040(4) 0.088(6) -0.020(4) 0.027(5) -0.012(4)
C20 0.029(4) 0.040(4) 0.091(6) -0.001(4) 0.001(4) -0.011(3)
C21 0.036(4) 0.037(4) 0.057(4) -0.010(3) 0.007(3) -0.015(3)
C22 0.057(5) 0.074(6) 0.066(5) -0.014(5) -0.006(4) -0.036(5)
Cl1 0.0410(9) 0.0431(9) 0.0479(9) -0.0144(7) 0.0023(7) -0.0187(7)
N1 0.023(2) 0.028(3) 0.037(3) -0.009(2) 0.001(2) -0.006(2)
N2 0.026(3) 0.037(3) 0.036(3) -0.014(2) 0.007(2) -0.010(2)
O1 0.078(5) 0.072(4) 0.072(4) 0.028(4) 0.014(4) -0.020(4)
O2 0.046(3) 0.103(5) 0.053(3) -0.033(3) 0.000(3) -0.029(3)
O3 0.053(3) 0.044(3) 0.081(4) -0.003(3) 0.021(3) 0.005(3)
O4 0.043(3) 0.056(3) 0.073(4) -0.023(3) -0.009(3) -0.018(3)
Re1 0.02503(15) 0.02909(16) 0.03185(16) -0.00364(10) 0.00275(10) -0.00536(11)

loop_
_atom_type_symbol
_atom_type_description
_atom_type_scat_dispersion_real
_atom_type_scat_dispersion_imag
_atom_type_scat_source
C C 0.0033 0.0016 'International Tables Vol C Tables 4.2.6.8 and 6.1.1.4'
H H 0.0000 0.0000 'International Tables Vol C Tables 4.2.6.8 and 6.1.1.4'
N N 0.0061 0.0033 'International Tables Vol C Tables 4.2.6.8 and 6.1.1.4'
O O 0.0106 0.0060 'International Tables Vol C Tables 4.2.6.8 and 6.1.1.4'
Re Re -1.0185 7.2310 'International Tables Vol C Tables 4.2.6.8 and 6.1.1.4'
Cl Cl 0.1484 0.1585 'International Tables Vol C Tables 4.2.6.8 and 6.1.1.4'

loop_
_geom_angle_atom_site_label_1
_geom_angle_atom_site_label_2
_geom_angle_atom_site_label_3
_geom_angle
O1 C1 Re1 177.4(8)
O2 C2 Re1 176.7(7)
O3 C3 Re1 174.3(7)
N2 C4 C5 123.4(7)
N2 C4 H4 118.3
C5 C4 H4 118.3
C6 C5 C4 119.3(7)
C6 C5 H5 120.3
C4 C5 H5 120.3
C5 C6 C7 119.7(7)
C5 C6 H6 120.1
C7 C6 H6 120.1
C6 C7 C11 117.3(7)
C6 C7 C8 123.4(6)
C11 C7 C8 119.3(6)
C9 C8 C7 120.8(7)
C9 C8 H8 119.6
C7 C8 H8 119.6
C8 C9 C10 122.1(7)
C8 C9 H9 118.9
C10 C9 H9 118.9
C13 C10 C12 118.2(6)
C13 C10 C9 123.4(7)
C12 C10 C9 118.4(7)
N2 C11 C7 122.9(6)
N2 C11 C12 117.0(6)
C7 C11 C12 120.1(6)
N1 C12 C10 123.2(6)
N1 C12 C11 117.4(6)
C10 C12 C11 119.3(6)
C14 C13 C10 119.2(7)
C14 C13 H13 120.4
C10 C13 H13 120.4
C13 C14 C15 120.8(7)
C13 C14 H14 119.6
C15 C14 H14 119.6
N1 C15 C14 121.2(6)
N1 C15 C16 121.3(6)
C14 C15 C16 117.5(6)
C21 C16 C17 118.7(6)
C21 C16 C15 121.4(6)
C17 C16 C15 119.5(6)
C18 C17 C16 120.4(8)
C18 C17 H17 119.8
C16 C17 H17 119.8
C19 C18 C17 119.9(8)
C19 C18 H18 120.1
C17 C18 H18 120.1
C18 C19 C20 121.6(8)
C18 C19 H19 119.2
C20 C19 H19 119.2
C19 C20 C21 118.6(8)
C19 C20 H20 120.7
C21 C20 H20 120.7
O4 C21 C16 115.5(6)
O4 C21 C20 123.6(7)
C16 C21 C20 120.9(7)
O4 C22 H22A 109.5
O4 C22 H22B 109.5
H22A C22 H22B 109.5
O4 C22 H22C 109.5
H22A C22 H22C 109.5
H22B C22 H22C 109.5
Cl3 C23 Cl2 108.7(8)
Cl3 C23 H23A 109.9
Cl2 C23 H23A 109.9
Cl3 C23 H23B 109.9
Cl2 C23 H23B 109.9
H23A C23 H23B 108.3
C15 N1 C12 117.4(5)
C15 N1 Re1 128.9(4)
C12 N1 Re1 113.4(4)
C4 N2 C11 117.2(6)
C4 N2 Re1 126.8(5)
C11 N2 Re1 116.0(4)
C21 O4 C22 118.5(6)
C2 Re1 C1 88.9(3)
C2 Re1 C3 90.6(3)
C1 Re1 C3 87.2(3)
C2 Re1 N2 94.9(3)
C1 Re1 N2 94.2(3)
C3 Re1 N2 174.3(3)
C2 Re1 N1 95.2(3)
C1 Re1 N1 169.2(3)
C3 Re1 N1 102.7(2)
N2 Re1 N1 75.51(19)
C2 Re1 Cl1 177.5(2)
C1 Re1 Cl1 92.6(3)
C3 Re1 Cl1 91.6(2)
N2 Re1 Cl1 82.88(15)
N1 Re1 Cl1 83.03(14)

loop_
_geom_bond_atom_site_label_1
_geom_bond_atom_site_label_2
_geom_bond_distance
C1 O1 1.148(9)
C1 Re1 1.898(8)
C2 O2 1.154(9)
C2 Re1 1.892(7)
C3 O3 1.156(9)
C3 Re1 1.921(7)
C4 N2 1.342(9)
C4 C5 1.372(10)
C4 H4 0.9300
C5 C6 1.362(11)
C5 H5 0.9300
C6 C7 1.398(11)
C6 H6 0.9300
C7 C11 1.402(9)
C7 C8 1.425(11)
C8 C9 1.327(12)
C8 H8 0.9300
C9 C10 1.444(10)
C9 H9 0.9300
C10 C13 1.388(11)
C10 C12 1.401(9)
C11 N2 1.353(8)
C11 C12 1.435(9)
C12 N1 1.370(8)
C13 C14 1.358(11)
C13 H13 0.9300
C14 C15 1.413(10)
C14 H14 0.9300
C15 N1 1.351(8)
C15 C16 1.471(9)
C16 C21 1.378(10)
C16 C17 1.408(10)
C17 C18 1.370(11)
C17 H17 0.9300
C18 C19 1.364(13)
C18 H18 0.9300
C19 C20 1.383(13)
C19 H19 0.9300
C20 C21 1.394(10)
C20 H20 0.9300
C21 O4 1.358(9)
C22 O4 1.437(9)
C22 H22A 0.9600
C22 H22B 0.9600
C22 H22C 0.9600
C23 Cl3 1.715(14)
C23 Cl2 1.778(14)
C23 H23A 0.9700
C23 H23B 0.9700
Cl1 Re1 2.4714(18)
N1 Re1 2.213(5)
N2 Re1 2.166(5)

loop_
_geom_torsion_atom_site_label_1
_geom_torsion_atom_site_label_2
_geom_torsion_atom_site_label_3
_geom_torsion_atom_site_label_4
_geom_torsion
N2 C4 C5 C6 1.7(11)
C4 C5 C6 C7 -1.3(11)
C5 C6 C7 C11 1.0(10)
C5 C6 C7 C8 -178.8(7)
C6 C7 C8 C9 179.3(7)
C11 C7 C8 C9 -0.6(11)
C7 C8 C9 C10 1.6(12)
C8 C9 C10 C13 176.9(8)
C8 C9 C10 C12 -0.8(11)
C6 C7 C11 N2 -1.3(10)
C8 C7 C11 N2 178.6(6)
C6 C7 C11 C12 179.0(6)
C8 C7 C11 C12 -1.1(10)
C13 C10 C12 N1 1.1(10)
C9 C10 C12 N1 178.9(6)
C13 C10 C12 C11 -178.7(6)
C9 C10 C12 C11 -0.9(9)
N2 C11 C12 N1 2.3(8)
C7 C11 C12 N1 -178.0(6)
N2 C11 C12 C10 -177.9(6)
C7 C11 C12 C10 1.9(9)
C12 C10 C13 C14 -1.1(11)
C9 C10 C13 C14 -178.7(7)
C10 C13 C14 C15 0.9(12)
C13 C14 C15 N1 -0.8(11)
C13 C14 C15 C16 178.4(7)
N1 C15 C16 C21 75.0(9)
C14 C15 C16 C21 -104.2(8)
N1 C15 C16 C17 -111.6(8)
C14 C15 C16 C17 69.3(9)
C21 C16 C17 C18 -1.8(11)
C15 C16 C17 C18 -175.5(7)
C16 C17 C18 C19 1.9(13)
C17 C18 C19 C20 -1.5(14)
C18 C19 C20 C21 1.1(13)
C17 C16 C21 O4 -176.4(7)
C15 C16 C21 O4 -2.9(10)
C17 C16 C21 C20 1.4(11)
C15 C16 C21 C20 174.9(7)
C19 C20 C21 O4 176.6(7)
C19 C20 C21 C16 -1.1(12)
C14 C15 N1 C12 0.7(9)
C16 C15 N1 C12 -178.4(6)
C14 C15 N1 Re1 -171.6(5)
C16 C15 N1 Re1 9.3(9)
C10 C12 N1 C15 -0.9(9)
C11 C12 N1 C15 178.9(6)
C10 C12 N1 Re1 172.6(5)
C11 C12 N1 Re1 -7.6(7)
C5 C4 N2 C11 -1.9(10)
C5 C4 N2 Re1 174.7(5)
C7 C11 N2 C4 1.7(9)
C12 C11 N2 C4 -178.6(6)
C7 C11 N2 Re1 -175.3(5)
C12 C11 N2 Re1 4.4(7)
C16 C21 O4 C22 -177.9(7)
C20 C21 O4 C22 4.2(11)
O2 C2 Re1 C1 32(12)
O2 C2 Re1 C3 119(12)
O2 C2 Re1 N2 -62(12)
O2 C2 Re1 N1 -138(12)
O2 C2 Re1 Cl1 -93(13)
O1 C1 Re1 C2 -72(17)
O1 C1 Re1 C3 -163(17)
O1 C1 Re1 N2 22(17)
O1 C1 Re1 N1 40(18)
O1 C1 Re1 Cl1 106(17)
O3 C3 Re1 C2 -125(7)
O3 C3 Re1 C1 -36(7)
O3 C3 Re1 N2 69(8)
O3 C3 Re1 N1 140(7)
O3 C3 Re1 Cl1 56(7)
C4 N2 Re1 C2 83.0(6)
C11 N2 Re1 C2 -100.3(5)
C4 N2 Re1 C1 -6.2(6)
C11 N2 Re1 C1 170.4(5)
C4 N2 Re1 C3 -111(2)
C11 N2 Re1 C3 66(3)
C4 N2 Re1 N1 177.1(6)
C11 N2 Re1 N1 -6.2(4)
C4 N2 Re1 Cl1 -98.3(5)
C11 N2 Re1 Cl1 78.4(4)
C15 N1 Re1 C2 -86.4(6)
C12 N1 Re1 C2 101.0(5)
C15 N1 Re1 C1 161.8(15)
C12 N1 Re1 C1 -10.8(17)
C15 N1 Re1 C3 5.4(6)
C12 N1 Re1 C3 -167.2(4)
C15 N1 Re1 N2 179.9(6)
C12 N1 Re1 N2 7.3(4)
C15 N1 Re1 Cl1 95.4(5)
C12 N1 Re1 Cl1 -77.2(4)
